data_7114351
loop_
_publ_author_name
'Farwell, James D.'
'Hitchcock, Peter B.'
'Lappert, Michael F.'

_publ_section_title
;
 Sodium and potassium 3-sila-\^I&#x00B2;-diketiminates show new
 coordination modes
;
_journal_issue 5
_journal_name_full 'Chemical Communications'
_journal_page_first 456
_journal_paper_doi 10.1039/b110443h
_journal_year 2002
_chemical_formula_sum 'C54 H90 K2 N4 Si8'
_chemical_formula_weight 1098.22
_chemical_name_common '[{K(Si(SiMe3)(C(C6H3Me2)NSiMe3)2)}2]'
_chemical_name_systematic
; 
? 
;
_space_group_IT_number 14
_symmetry_cell_setting monoclinic
_symmetry_space_group_name_Hall '-P 2ybc'
_symmetry_space_group_name_H-M 'P 1 21/c 1'
_atom_sites_solution_hydrogens geom
_atom_sites_solution_primary direct
_atom_sites_solution_secondary difmap
_audit_creation_method SHELXL-97
_cell_angle_alpha 90.00
_cell_angle_beta 93.26(4)
_cell_angle_gamma 90.00
_cell_formula_units_Z 2
_cell_length_a 10.539(5)
_cell_length_b 22.920(9)
_cell_length_c 13.200(6)
_cell_measurement_reflns_used 25
_cell_measurement_temperature 173(2)
_cell_measurement_theta_max 10
_cell_measurement_theta_min 7
_cell_volume 3183(2)
_computing_cell_refinement 'Enraf-Nonius CAD4'
_computing_data_collection 'Enraf-Nonius CAD4'
_computing_molecular_graphics 'CAMERON (Watkin and Pearce,1993)'
_computing_publication_material SHELXL-93
_computing_structure_refinement 'SHELXL-97 (Sheldrick, 1997)'
_computing_structure_solution 'SHELXS-97 (Sheldrick, 1990)'
_diffrn_ambient_temperature 173(2)
_diffrn_measured_fraction_theta_full 0.997
_diffrn_measured_fraction_theta_max 0.997
_diffrn_measurement_method \w--2\q
_diffrn_radiation_monochromator graphite
_diffrn_radiation_source 'fine-focus sealed tube'
_diffrn_radiation_type MoK\a
_diffrn_radiation_wavelength 0.71073
_diffrn_reflns_av_R_equivalents 0.0647
_diffrn_reflns_av_sigmaI/netI 0.1062
_diffrn_reflns_limit_h_max 11
_diffrn_reflns_limit_h_min 0
_diffrn_reflns_limit_k_max 25
_diffrn_reflns_limit_k_min 0
_diffrn_reflns_limit_l_max 14
_diffrn_reflns_limit_l_min -14
_diffrn_reflns_number 4685
_diffrn_reflns_theta_full 22.99
_diffrn_reflns_theta_max 22.99
_diffrn_reflns_theta_min 2.13
_diffrn_standards_decay_% 0
_diffrn_standards_interval_time 120
_diffrn_standards_number 2
_exptl_absorpt_coefficient_mu 0.335
_exptl_absorpt_correction_T_max 1.00
_exptl_absorpt_correction_T_min 0.85
_exptl_absorpt_correction_type empirical
_exptl_crystal_colour orange
_exptl_crystal_density_diffrn 1.146
_exptl_crystal_density_method 'not measured'
_exptl_crystal_description block
_exptl_crystal_F_000 1184
_exptl_crystal_size_max 0.3
_exptl_crystal_size_mid 0.3
_exptl_crystal_size_min 0.2
_refine_diff_density_max 0.356
_refine_diff_density_min -0.302
_refine_diff_density_rms 0.073
_refine_ls_extinction_method none
_refine_ls_goodness_of_fit_ref 1.039
_refine_ls_hydrogen_treatment mixed
_refine_ls_matrix_type full
_refine_ls_number_parameters 320
_refine_ls_number_reflns 4418
_refine_ls_number_restraints 0
_refine_ls_restrained_S_all 1.039
_refine_ls_R_factor_all 0.1103
_refine_ls_R_factor_gt 0.0602
_refine_ls_shift/su_max 0.000
_refine_ls_shift/su_mean 0.000
_refine_ls_structure_factor_coef Fsqd
_refine_ls_weighting_details 'calc w=1/[\s^2^(Fo^2^)+(0.0596P)^2^+0.5782P] where P=(Fo^2^+2Fc^2^)/3'
_refine_ls_weighting_scheme calc
_refine_ls_wR_factor_gt 0.1302
_refine_ls_wR_factor_ref 0.1528
_reflns_number_gt 2808
_reflns_number_total 4418
_reflns_threshold_expression >2sigma(I)
_cod_data_source_file b110443h.txt
_cod_data_source_block jan1199
_cod_original_sg_symbol_H-M P2(1)/c
_cod_database_code 7114351

loop_
_symmetry_equiv_pos_as_xyz
'x, y, z'
'x, -y+1/2, z+1/2'
'-x, -y, -z'
'-x, y-1/2, -z-1/2'

loop_
_atom_site_label
_atom_site_type_symbol
_atom_site_fract_x
_atom_site_fract_y
_atom_site_fract_z
_atom_site_U_iso_or_equiv
_atom_site_adp_type
_atom_site_occupancy
_atom_site_symmetry_multiplicity
_atom_site_calc_flag
_atom_site_refinement_flags
K K 0.13058(13) 0.07757(5) 0.05080(9) 0.0357(4) Uani 1 1 d .
Si1 Si 0.08772(14) -0.05429(6) 0.14426(10) 0.0195(4) Uani 1 1 d .
Si2 Si 0.37676(14) 0.06672(6) 0.28987(11) 0.0248(4) Uani 1 1 d .
Si3 Si -0.11459(15) -0.22404(6) 0.09611(11) 0.0281(4) Uani 1 1 d .
Si4 Si -0.08188(15) -0.02441(7) 0.23915(11) 0.0278(4) Uani 1 1 d .
N1 N 0.2581(4) 0.02618(18) 0.2261(3) 0.0220(10) Uani 1 1 d .
N2 N -0.0495(4) -0.15467(18) 0.1102(3) 0.0245(11) Uani 1 1 d .
C1 C 0.2400(5) -0.0300(2) 0.2166(3) 0.0195(12) Uani 1 1 d .
C2 C 0.0658(5) -0.1363(2) 0.1283(3) 0.0181(12) Uani 1 1 d .
C3 C 0.3386(4) -0.0717(2) 0.2579(3) 0.0177(11) Uani 1 1 d .
C4 C 0.4360(5) -0.0901(2) 0.1973(4) 0.0250(13) Uani 1 1 d .
C5 C 0.5286(5) -0.1276(2) 0.2376(4) 0.0315(14) Uani 1 1 d .
H5 H 0.5942 -0.1403 0.1964 0.038 Uiso 1 1 calc R
C6 C 0.5273(6) -0.1466(2) 0.3364(4) 0.0356(15) Uani 1 1 d .
H6 H 0.5927 -0.1716 0.3636 0.043 Uiso 1 1 calc R
C7 C 0.4306(5) -0.1293(2) 0.3956(4) 0.0319(14) Uani 1 1 d .
H7 H 0.4285 -0.1436 0.4630 0.038 Uiso 1 1 calc R
C8 C 0.3362(5) -0.0914(2) 0.3584(4) 0.0240(13) Uani 1 1 d .
C9 C 0.4428(5) -0.0668(2) 0.0903(4) 0.0293(13) Uani 1 1 d .
H9A H 0.4980 -0.0920 0.0521 0.044 Uiso 1 1 calc R
H9B H 0.4775 -0.0272 0.0928 0.044 Uiso 1 1 calc R
H9C H 0.3574 -0.0662 0.0569 0.044 Uiso 1 1 calc R
C10 C 0.2351(5) -0.0706(2) 0.4269(4) 0.0337(14) Uani 1 1 d .
H10A H 0.1560 -0.0632 0.3863 0.051 Uiso 1 1 calc R
H10B H 0.2635 -0.0345 0.4609 0.051 Uiso 1 1 calc R
H10C H 0.2204 -0.1006 0.4778 0.051 Uiso 1 1 calc R
C11 C 0.1780(5) -0.1766(2) 0.1242(4) 0.0227(12) Uani 1 1 d .
C12 C 0.2412(5) -0.1826(2) 0.0332(4) 0.0263(13) Uani 1 1 d .
C13 C 0.3440(5) -0.2196(2) 0.0315(4) 0.0328(14) Uani 1 1 d .
H13 H 0.3863 -0.2242 -0.0297 0.039 Uiso 1 1 calc R
C14 C 0.3870(6) -0.2501(3) 0.1163(4) 0.0381(15) Uani 1 1 d .
H14 H 0.4595 -0.2746 0.1141 0.046 Uiso 1 1 calc R
C15 C 0.3238(6) -0.2449(2) 0.2046(4) 0.0361(15) Uani 1 1 d .
H15 H 0.3526 -0.2665 0.2629 0.043 Uiso 1 1 calc R
C16 C 0.2192(5) -0.2085(2) 0.2097(4) 0.0254(13) Uani 1 1 d .
C17 C 0.1926(6) -0.1514(2) -0.0622(4) 0.0326(14) Uani 1 1 d .
H17A H 0.1140 -0.1700 -0.0890 0.049 Uiso 1 1 calc R
H17B H 0.2567 -0.1536 -0.1131 0.049 Uiso 1 1 calc R
H17C H 0.1758 -0.1105 -0.0465 0.049 Uiso 1 1 calc R
C18 C 0.1495(5) -0.2047(2) 0.3060(4) 0.0322(14) Uani 1 1 d .
H18A H 0.0813 -0.2338 0.3043 0.048 Uiso 1 1 calc R
H18B H 0.1131 -0.1656 0.3119 0.048 Uiso 1 1 calc R
H18C H 0.2089 -0.2122 0.3644 0.048 Uiso 1 1 calc R
C19 C 0.2962(6) 0.1092(3) 0.3880(4) 0.0447(17) Uani 1 1 d .
H19A H 0.2731 0.0830 0.4426 0.067 Uiso 1 1 calc R
H19B H 0.2194 0.1275 0.3571 0.067 Uiso 1 1 calc R
H19C H 0.3540 0.1395 0.4158 0.067 Uiso 1 1 calc R
C20 C 0.4384(6) 0.1169(3) 0.1939(5) 0.0493(18) Uani 1 1 d .
H20A H 0.3702 0.1430 0.1685 0.074 Uiso 1 1 calc R
H20B H 0.4691 0.0941 0.1374 0.074 Uiso 1 1 calc R
H20C H 0.5085 0.1400 0.2250 0.074 Uiso 1 1 calc R
C21 C 0.5168(5) 0.0295(3) 0.3527(4) 0.0372(15) Uani 1 1 d .
H21A H 0.5551 0.0035 0.3040 0.056 Uiso 1 1 calc R
H21B H 0.4897 0.0066 0.4104 0.056 Uiso 1 1 calc R
H21C H 0.5793 0.0587 0.3768 0.056 Uiso 1 1 calc R
C22 C -0.2472(6) -0.2163(3) -0.0030(5) 0.0490(18) Uani 1 1 d .
H22A H -0.2121 -0.2087 -0.0689 0.074 Uiso 1 1 calc R
H22B H -0.3020 -0.1837 0.0146 0.074 Uiso 1 1 calc R
H22C H -0.2971 -0.2524 -0.0068 0.074 Uiso 1 1 calc R
C23 C -0.1876(6) -0.2426(2) 0.2177(4) 0.0394(16) Uani 1 1 d .
H23A H -0.2160 -0.2068 0.2500 0.059 Uiso 1 1 calc R
H23B H -0.1246 -0.2624 0.2632 0.059 Uiso 1 1 calc R
H23C H -0.2606 -0.2685 0.2038 0.059 Uiso 1 1 calc R
C24 C -0.0090(6) -0.2844(2) 0.0586(5) 0.0454(17) Uani 1 1 d .
H24A H 0.0483 -0.2953 0.1166 0.068 Uiso 1 1 calc R
H24B H 0.0412 -0.2714 0.0025 0.068 Uiso 1 1 calc R
H24C H -0.0607 -0.3181 0.0370 0.068 Uiso 1 1 calc R
C25 C -0.1276(6) -0.0745(3) 0.3437(4) 0.0435(16) Uani 1 1 d .
H25A H -0.2079 -0.0612 0.3700 0.065 Uiso 1 1 calc R
H25B H -0.0609 -0.0741 0.3986 0.065 Uiso 1 1 calc R
H25C H -0.1380 -0.1142 0.3172 0.065 Uiso 1 1 calc R
C26 C -0.2271(5) -0.0162(3) 0.1516(4) 0.0394(15) Uani 1 1 d .
H26A H -0.2063 0.0071 0.0926 0.059 Uiso 1 1 calc R
H26B H -0.2940 0.0034 0.1874 0.059 Uiso 1 1 calc R
H26C H -0.2569 -0.0548 0.1291 0.059 Uiso 1 1 calc R
C27 C -0.0505(6) 0.0498(3) 0.2966(5) 0.0466(17) Uani 1 1 d .
H27A H -0.1232 0.0615 0.3351 0.070 Uiso 1 1 calc R
H27B H -0.0383 0.0782 0.2426 0.070 Uiso 1 1 calc R
H27C H 0.0261 0.0482 0.3422 0.070 Uiso 1 1 calc R

loop_
_atom_site_aniso_label
_atom_site_aniso_U_11
_atom_site_aniso_U_22
_atom_site_aniso_U_33
_atom_site_aniso_U_23
_atom_site_aniso_U_13
_atom_site_aniso_U_12
K 0.0506(9) 0.0265(7) 0.0283(7) 0.0078(6) -0.0134(6) -0.0062(6)
Si1 0.0257(8) 0.0154(8) 0.0169(7) 0.0004(6) -0.0019(6) -0.0012(7)
Si2 0.0301(9) 0.0239(9) 0.0199(8) -0.0036(6) -0.0034(7) -0.0039(7)
Si3 0.0383(10) 0.0206(8) 0.0255(9) 0.0004(7) 0.0029(7) -0.0084(7)
Si4 0.0274(9) 0.0304(9) 0.0257(8) 0.0007(7) 0.0031(7) -0.0003(7)
N1 0.030(3) 0.021(3) 0.015(2) -0.0004(19) -0.0026(19) -0.002(2)
N2 0.037(3) 0.019(2) 0.017(2) 0.0019(19) 0.000(2) -0.004(2)
C1 0.031(3) 0.023(3) 0.006(2) -0.001(2) 0.007(2) 0.000(3)
C2 0.026(3) 0.023(3) 0.005(2) 0.004(2) -0.003(2) -0.003(3)
C3 0.019(3) 0.016(3) 0.017(3) -0.003(2) -0.006(2) -0.003(2)
C4 0.029(3) 0.021(3) 0.024(3) -0.003(2) -0.005(3) -0.001(3)
C5 0.032(3) 0.029(3) 0.033(3) 0.003(3) 0.002(3) 0.006(3)
C6 0.038(4) 0.029(3) 0.039(4) 0.010(3) -0.006(3) 0.009(3)
C7 0.042(4) 0.029(3) 0.023(3) 0.008(3) -0.012(3) -0.001(3)
C8 0.030(3) 0.023(3) 0.019(3) 0.000(2) -0.004(2) -0.006(3)
C9 0.032(3) 0.033(3) 0.023(3) 0.001(2) 0.004(3) 0.003(3)
C10 0.041(4) 0.040(4) 0.020(3) 0.004(3) 0.002(3) -0.008(3)
C11 0.030(3) 0.015(3) 0.024(3) 0.002(2) 0.001(2) -0.004(2)
C12 0.036(4) 0.021(3) 0.021(3) -0.006(2) 0.000(3) -0.002(3)
C13 0.040(4) 0.028(3) 0.030(3) -0.012(3) 0.005(3) 0.000(3)
C14 0.042(4) 0.036(4) 0.036(4) -0.005(3) -0.006(3) 0.012(3)
C15 0.051(4) 0.026(3) 0.030(3) 0.003(3) -0.007(3) 0.016(3)
C16 0.030(3) 0.020(3) 0.026(3) -0.002(2) 0.001(3) -0.001(3)
C17 0.052(4) 0.030(3) 0.017(3) -0.003(2) 0.004(3) -0.001(3)
C18 0.044(4) 0.028(3) 0.024(3) 0.010(2) 0.002(3) -0.003(3)
C19 0.052(4) 0.043(4) 0.039(4) -0.015(3) -0.001(3) 0.002(3)
C20 0.057(4) 0.052(4) 0.038(4) 0.004(3) 0.000(3) -0.028(4)
C21 0.042(4) 0.037(4) 0.032(3) -0.009(3) -0.006(3) 0.002(3)
C22 0.061(5) 0.042(4) 0.042(4) -0.005(3) -0.006(3) -0.021(4)
C23 0.051(4) 0.025(3) 0.042(4) 0.005(3) 0.006(3) -0.008(3)
C24 0.052(4) 0.028(4) 0.056(4) -0.012(3) 0.013(3) -0.013(3)
C25 0.037(4) 0.058(4) 0.036(4) 0.010(3) 0.011(3) -0.003(3)
C26 0.026(3) 0.050(4) 0.042(4) 0.000(3) 0.001(3) 0.002(3)
C27 0.050(4) 0.041(4) 0.050(4) -0.016(3) 0.015(3) 0.003(3)

loop_
_atom_type_symbol
_atom_type_description
_atom_type_scat_dispersion_real
_atom_type_scat_dispersion_imag
_atom_type_scat_source
C C 0.0033 0.0016 'International Tables Vol C Tables 4.2.6.8 and 6.1.1.4'
H H 0.0000 0.0000 'International Tables Vol C Tables 4.2.6.8 and 6.1.1.4'
K K 0.2009 0.2494 'International Tables Vol C Tables 4.2.6.8 and 6.1.1.4'
N N 0.0061 0.0033 'International Tables Vol C Tables 4.2.6.8 and 6.1.1.4'
Si Si 0.0817 0.0704 'International Tables Vol C Tables 4.2.6.8 and 6.1.1.4'

loop_
_geom_angle_atom_site_label_1
_geom_angle_atom_site_label_2
_geom_angle_atom_site_label_3
_geom_angle
_geom_angle_site_symmetry_1
_geom_angle_site_symmetry_3
N2 K N1 164.27(13) 3 .
N2 K Si1 143.30(10) 3 .
N1 K Si1 52.40(9) . .
N2 K Si1 51.11(9) 3 3
N1 K Si1 144.58(10) . 3
Si1 K Si1 92.19(5) . 3
C1 Si1 C2 116.0(2) . .
C1 Si1 Si4 107.06(16) . .
C2 Si1 Si4 104.83(16) . .
C1 Si1 K 77.91(16) . .
C2 Si1 K 151.63(14) . .
Si4 Si1 K 93.26(7) . .
C1 Si1 K 160.36(15) . 3
C2 Si1 K 71.84(14) . 3
Si4 Si1 K 86.94(7) . 3
K Si1 K 87.81(5) . 3
N1 Si2 C20 105.7(2) . .
N1 Si2 C21 120.1(2) . .
C20 Si2 C21 106.8(3) . .
N1 Si2 C19 105.8(2) . .
C20 Si2 C19 110.0(3) . .
C21 Si2 C19 108.1(3) . .
N2 Si3 C24 118.1(2) . .
N2 Si3 C22 105.2(2) . .
C24 Si3 C22 108.6(3) . .
N2 Si3 C23 107.2(2) . .
C24 Si3 C23 109.9(3) . .
C22 Si3 C23 107.2(3) . .
C26 Si4 C25 106.2(3) . .
C26 Si4 C27 106.0(3) . .
C25 Si4 C27 107.6(3) . .
C26 Si4 Si1 108.72(19) . .
C25 Si4 Si1 116.7(2) . .
C27 Si4 Si1 111.0(2) . .
C1 N1 Si2 132.2(4) . .
C1 N1 K 105.5(3) . .
Si2 N1 K 117.6(2) . .
C2 N2 Si3 132.7(4) . .
C2 N2 K 100.0(3) . 3
Si3 N2 K 112.8(2) . 3
N1 C1 C3 120.1(4) . .
N1 C1 Si1 116.8(4) . .
C3 C1 Si1 123.1(4) . .
N2 C2 C11 121.7(4) . .
N2 C2 Si1 116.6(4) . .
C11 C2 Si1 121.3(4) . .
C4 C3 C8 119.7(5) . .
C4 C3 C1 120.2(4) . .
C8 C3 C1 120.1(4) . .
C5 C4 C3 119.4(5) . .
C5 C4 C9 120.5(5) . .
C3 C4 C9 120.0(5) . .
C6 C5 C4 121.1(5) . .
C5 C6 C7 119.6(5) . .
C6 C7 C8 121.2(5) . .
C7 C8 C3 119.0(5) . .
C7 C8 C10 120.0(5) . .
C3 C8 C10 121.0(5) . .
C16 C11 C12 119.9(5) . .
C16 C11 C2 120.1(4) . .
C12 C11 C2 120.0(4) . .
C13 C12 C11 118.9(5) . .
C13 C12 C17 120.5(5) . .
C11 C12 C17 120.6(5) . .
C14 C13 C12 121.5(5) . .
C13 C14 C15 119.4(5) . .
C14 C15 C16 121.1(5) . .
C15 C16 C11 119.2(5) . .
C15 C16 C18 120.2(5) . .
C11 C16 C18 120.6(5) . .

loop_
_geom_bond_atom_site_label_1
_geom_bond_atom_site_label_2
_geom_bond_distance
_geom_bond_site_symmetry_2
K N2 2.857(4) 3
K N1 2.863(4) .
K Si1 3.305(2) .
K Si1 3.396(2) 3
Si1 C1 1.903(5) .
Si1 C2 1.904(5) .
Si1 Si4 2.343(2) .
Si1 K 3.396(2) 3
Si2 N1 1.736(4) .
Si2 C20 1.855(6) .
Si2 C21 1.859(6) .
Si2 C19 1.863(6) .
Si3 N2 1.737(4) .
Si3 C24 1.859(6) .
Si3 C22 1.868(6) .
Si3 C23 1.869(6) .
Si4 C26 1.874(6) .
Si4 C25 1.879(6) .
Si4 C27 1.883(6) .
N1 C1 1.307(6) .
N2 C2 1.295(6) .
N2 K 2.857(4) 3
C1 C3 1.492(7) .
C2 C11 1.505(7) .
C3 C4 1.402(7) .
C3 C8 1.403(7) .
C4 C5 1.383(7) .
C4 C9 1.515(7) .
C5 C6 1.376(7) .
C6 C7 1.377(8) .
C7 C8 1.390(7) .
C8 C10 1.513(7) .
C11 C16 1.394(7) .
C11 C12 1.413(7) .
C12 C13 1.378(7) .
C12 C17 1.512(7) .
C13 C14 1.374(8) .
C14 C15 1.381(8) .
C15 C16 1.387(7) .
C16 C18 1.506(7) .
